data_7103054
loop_
_publ_author_name
'Bai, Yue-Ling'
'Tao, Jun'
'Huang, Rong-Bin'
'Zheng, Lan-Sun'
'Zheng, Shao-Liang'
'Oshida, Kazuyoshi'
'Einaga, Yasuaki'

_publ_section_title
;
 Pressure effects and M\"ossbauer spectroscopic studies on a 3D
 mixed-valence iron spin-crossover complex with NiAs topology.
;
_journal_issue 15
_journal_name_full 'Chemical communications (Cambridge, England)'
_journal_page_first 1753
_journal_page_last 1755
_journal_paper_doi 10.1039/b718456e
_journal_year 2008
_chemical_formula_sum 'C10 H17 Cl Fe2 N12.5 O15'
_chemical_formula_weight 699.47
_chemical_name_systematic
;
?
;
_space_group_IT_number 176
_symmetry_cell_setting hexagonal
_symmetry_space_group_name_Hall '-P 6c'
_symmetry_space_group_name_H-M 'P 63/m'
_atom_sites_solution_hydrogens geom
_atom_sites_solution_primary direct
_atom_sites_solution_secondary difmap
_audit_creation_method SHELXL-97
_cell_angle_alpha 90.00
_cell_angle_beta 90.00
_cell_angle_gamma 120.00
_cell_formula_units_Z 4
_cell_length_a 10.8575(2)
_cell_length_b 10.858
_cell_length_c 23.1037(4)
_cell_measurement_reflns_used 442
_cell_measurement_temperature 210(2)
_cell_measurement_theta_max 25
_cell_measurement_theta_min 4
_cell_volume 2358.69(6)
_computing_cell_refinement 'SAINT (Bruker, 2002)'
_computing_data_collection 'SMART (Bruker, 2002)'
_computing_data_reduction 'SAINT (Bruker, 2001)'
_computing_molecular_graphics 'ORTEP-II (Johnson, 1976)'
_computing_publication_material 'SHELXL-97 (Sheldrick, 1997)'
_computing_structure_refinement SHELXL-97
_computing_structure_solution SHELXS-97
_diffrn_ambient_temperature 210(2)
_diffrn_measured_fraction_theta_full 1.000
_diffrn_measured_fraction_theta_max 1.000
_diffrn_measurement_device_type 'Bruker APEX area-detector diffractometer'
_diffrn_measurement_method 'phi and omega scans'
_diffrn_radiation_monochromator graphite
_diffrn_radiation_source 'fine-focus sealed tube'
_diffrn_radiation_type MoK\a
_diffrn_radiation_wavelength 0.71073
_diffrn_reflns_av_R_equivalents 0.0261
_diffrn_reflns_av_sigmaI/netI 0.0147
_diffrn_reflns_limit_h_max 14
_diffrn_reflns_limit_h_min -14
_diffrn_reflns_limit_k_max 14
_diffrn_reflns_limit_k_min -11
_diffrn_reflns_limit_l_max 22
_diffrn_reflns_limit_l_min -31
_diffrn_reflns_number 19907
_diffrn_reflns_theta_full 29.00
_diffrn_reflns_theta_max 29.00
_diffrn_reflns_theta_min 1.76
_diffrn_standards_decay_% 0
_diffrn_standards_interval_count 0
_diffrn_standards_interval_time 0
_diffrn_standards_number 0
_exptl_absorpt_coefficient_mu 1.434
_exptl_absorpt_correction_T_max 0.9178
_exptl_absorpt_correction_T_min 0.8180
_exptl_absorpt_correction_type 'empirical SADABS'
_exptl_absorpt_process_details 'Blessing, R. (1995) Acta Crystallogr., A51, 33-38'
_exptl_crystal_colour 'orange red'
_exptl_crystal_density_diffrn 1.849
_exptl_crystal_density_method 'not measured'
_exptl_crystal_description needle
_exptl_crystal_F_000 1312
_exptl_crystal_size_max 0.14
_exptl_crystal_size_mid 0.08
_exptl_crystal_size_min 0.06
_refine_diff_density_max 0.891
_refine_diff_density_min -1.329
_refine_diff_density_rms 0.118
_refine_ls_extinction_method none
_refine_ls_goodness_of_fit_ref 1.206
_refine_ls_hydrogen_treatment constr
_refine_ls_matrix_type full
_refine_ls_number_parameters 146
_refine_ls_number_reflns 2155
_refine_ls_number_restraints 30
_refine_ls_restrained_S_all 1.198
_refine_ls_R_factor_all 0.0587
_refine_ls_R_factor_gt 0.0509
_refine_ls_shift/su_max 0.000
_refine_ls_shift/su_mean 0.000
_refine_ls_structure_factor_coef Fsqd
_refine_ls_weighting_details 'calc w=1/[\s^2^(Fo^2^)+(0.1012P)^2^+2.4955P] where P=(Fo^2^+2Fc^2^)/3'
_refine_ls_weighting_scheme calc
_refine_ls_wR_factor_gt 0.1762
_refine_ls_wR_factor_ref 0.1829
_reflns_number_gt 1856
_reflns_number_total 2155
_reflns_threshold_expression >2sigma(I)
_cod_data_source_file b718456e.txt
_cod_data_source_block 210K
_cod_depositor_comments
;
The following automatic conversions were performed:
'_symmetry_cell_setting' value 'Hexagonal' changed to 'hexagonal'
according to '/home/saulius/struct/CIF-dictionaries/cif_core.dic'
dictionary named 'cif_core.dic' version 2.4.1 from 2010-06-29.

Automatic conversion script
Id: cif_fix_enum 1527 2010-12-29 10:47:43Z saulius 
;
_cod_original_sg_symbol_H-M P63/m
_cod_database_code 7103054

loop_
_symmetry_equiv_pos_as_xyz
'x, y, z'
'-y, x-y, z'
'-x+y, -x, z'
'-x, -y, z+1/2'
'y, -x+y, z+1/2'
'x-y, x, z+1/2'
'-x, -y, -z'
'y, -x+y, -z'
'x-y, x, -z'
'x, y, -z-1/2'
'-y, x-y, -z-1/2'
'-x+y, -x, -z-1/2'

loop_
_atom_site_label
_atom_site_type_symbol
_atom_site_fract_x
_atom_site_fract_y
_atom_site_fract_z
_atom_site_U_iso_or_equiv
_atom_site_adp_type
_atom_site_occupancy
_atom_site_symmetry_multiplicity
_atom_site_calc_flag
_atom_site_refinement_flags
_atom_site_disorder_assembly
_atom_site_disorder_group
Fe1 Fe 0.0000 1.0000 0.5000 0.0288(3) Uani 1 6 d S . .
Fe2 Fe 0.74268(7) 1.53281(7) 0.2500 0.0250(2) Uani 0.8773(16) 2 d SP . 1
Fe2B Fe 0.7720(5) 1.6201(6) 0.2500 0.0250(2) Uani 0.1227(16) 2 d SP . 2
O1 O 0.4254(3) 1.3137(3) 0.31278(11) 0.0405(6) Uani 1 1 d . . .
O2 O 0.6151(3) 1.5341(3) 0.31294(12) 0.0433(6) Uani 1 1 d . . .
O1H O 0.6667 1.3333 0.2500 0.0311(11) Uani 1 6 d S . .
O1W O 0.8276(6) 1.7506(5) 0.2500 0.0729(15) Uani 1 2 d S . .
H1WA H 0.7954 1.7887 0.2731 0.087 Uiso 0.50 1 d PR . .
H1WB H 0.8949 1.8021 0.2269 0.087 Uiso 0.50 1 d PR . .
N1 N 0.1388(3) 1.1834(3) 0.44713(13) 0.0344(6) Uani 1 1 d . . .
N2 N 0.0885(4) 1.2573(4) 0.41880(19) 0.0596(11) Uani 1 1 d . . .
N3 N 0.1916(4) 1.3675(4) 0.3939(2) 0.0590(10) Uani 1 1 d . . .
N4 N 0.3105(3) 1.3650(3) 0.40601(12) 0.0330(6) Uani 1 1 d . . .
C1 C 0.2766(4) 1.2519(3) 0.43879(16) 0.0368(7) Uani 1 1 d . . .
H1A H 0.3408 1.2255 0.4535 0.044 Uiso 1 1 calc R . .
C2 C 0.4483(4) 1.4778(3) 0.38585(16) 0.0378(7) Uani 1 1 d . . .
H2A H 0.5183 1.5025 0.4169 0.045 Uiso 1 1 calc R . .
H2B H 0.4414 1.5625 0.3772 0.045 Uiso 1 1 calc R . .
C3 C 0.4998(4) 1.4366(3) 0.33265(13) 0.0325(6) Uani 1 1 d . . .
Cl1 Cl 0.3333 0.6667 0.52585(8) 0.0468(4) Uani 1 3 d S . .
O11 O 0.3333 0.6667 0.5883(3) 0.094(2) Uani 1 3 d S . .
O12 O 0.2056(5) 0.6581(6) 0.5109(2) 0.0956(15) Uani 1 1 d . . .
O2W O 0.0000 1.0000 0.3194(7) 0.111(6) Uani 0.50 3 d SP . .
O3W O -0.6667 0.6667 0.2993(9) 0.124(9) Uani 0.40 3 d SPU A 1
O4W O -0.669(9) 0.7030(13) 0.2500 0.051(19) Uani 0.23 2 d SPU . 2
O5W O -0.8460(19) 0.8209(17) 0.2500 0.090(6) Uani 0.33 2 d SPU B 3
O6W O -0.826(4) 0.636(5) 0.2500 0.052(11) Uani 0.10 2 d SPU C 4
O7W O -0.788(5) 0.748(7) 0.2500 0.037(12) Uani 0.07 2 d SPU D 5

loop_
_atom_site_aniso_label
_atom_site_aniso_U_11
_atom_site_aniso_U_22
_atom_site_aniso_U_33
_atom_site_aniso_U_23
_atom_site_aniso_U_13
_atom_site_aniso_U_12
Fe1 0.0235(3) 0.0235(3) 0.0393(6) 0.000 0.000 0.01176(17)
Fe2 0.0265(4) 0.0264(4) 0.0228(4) 0.000 0.000 0.0137(3)
Fe2B 0.0265(4) 0.0264(4) 0.0228(4) 0.000 0.000 0.0137(3)
O1 0.0392(12) 0.0423(13) 0.0391(13) -0.0053(10) 0.0049(10) 0.0197(11)
O2 0.0431(13) 0.0387(13) 0.0470(15) 0.0011(11) 0.0147(11) 0.0196(11)
O1H 0.0337(16) 0.0337(16) 0.026(2) 0.000 0.000 0.0169(8)
O1W 0.086(4) 0.034(2) 0.082(4) 0.000 0.000 0.018(2)
N1 0.0326(13) 0.0307(13) 0.0416(15) 0.0028(11) 0.0029(11) 0.0171(11)
N2 0.0408(17) 0.058(2) 0.085(3) 0.030(2) 0.0083(17) 0.0287(16)
N3 0.0408(17) 0.058(2) 0.084(3) 0.033(2) 0.0121(17) 0.0289(16)
N4 0.0350(13) 0.0292(12) 0.0373(14) 0.0011(10) 0.0067(11) 0.0179(11)
C1 0.0352(16) 0.0343(15) 0.0419(18) 0.0059(13) 0.0037(13) 0.0181(13)
C2 0.0406(17) 0.0300(14) 0.0398(18) 0.0017(13) 0.0123(14) 0.0154(13)
C3 0.0376(15) 0.0356(15) 0.0306(15) 0.0031(12) 0.0036(12) 0.0230(13)
Cl1 0.0428(5) 0.0428(5) 0.0550(9) 0.000 0.000 0.0214(3)
O11 0.111(4) 0.111(4) 0.060(4) 0.000 0.000 0.056(2)
O12 0.062(2) 0.120(4) 0.107(4) 0.010(3) -0.014(2) 0.047(3)
O2W 0.127(9) 0.127(9) 0.078(11) 0.000 0.000 0.064(5)
O3W 0.158(15) 0.158(15) 0.057(11) 0.000 0.000 0.079(7)
O4W 0.07(3) 0.021(8) 0.017(5) 0.000 0.000 -0.008(17)
O5W 0.060(10) 0.048(8) 0.134(17) 0.000 0.000 0.006(7)
O6W 0.025(16) 0.06(3) 0.031(17) 0.000 0.000 -0.009(15)
O7W 0.04(2) 0.06(4) 0.003(16) 0.000 0.000 0.02(2)

loop_
_atom_type_symbol
_atom_type_description
_atom_type_scat_dispersion_real
_atom_type_scat_dispersion_imag
_atom_type_scat_source
C C 0.0033 0.0016 'International Tables Vol C Tables 4.2.6.8 and 6.1.1.4'
H H 0.0000 0.0000 'International Tables Vol C Tables 4.2.6.8 and 6.1.1.4'
N N 0.0061 0.0033 'International Tables Vol C Tables 4.2.6.8 and 6.1.1.4'
O O 0.0106 0.0060 'International Tables Vol C Tables 4.2.6.8 and 6.1.1.4'
Cl Cl 0.1484 0.1585 'International Tables Vol C Tables 4.2.6.8 and 6.1.1.4'
Fe Fe 0.3463 0.8444 'International Tables Vol C Tables 4.2.6.8 and 6.1.1.4'

loop_
_geom_angle_atom_site_label_1
_geom_angle_atom_site_label_2
_geom_angle_atom_site_label_3
_geom_angle
_geom_angle_site_symmetry_1
_geom_angle_site_symmetry_3
_geom_angle_publ_flag
N1 Fe1 N1 88.48(11) 2_675 9_666 ?
N1 Fe1 N1 88.48(11) 2_675 7_576 ?
N1 Fe1 N1 91.52(11) 9_666 7_576 ?
N1 Fe1 N1 91.52(11) 2_675 . ?
N1 Fe1 N1 88.48(11) 9_666 . ?
N1 Fe1 N1 180.000(1) 7_576 . ?
N1 Fe1 N1 180.000(1) 2_675 8_456 ?
N1 Fe1 N1 91.52(11) 9_666 8_456 ?
N1 Fe1 N1 91.52(11) 7_576 8_456 ?
N1 Fe1 N1 88.48(11) . 8_456 ?
N1 Fe1 N1 91.52(11) 2_675 3_465 ?
N1 Fe1 N1 180.00(13) 9_666 3_465 ?
N1 Fe1 N1 88.48(11) 7_576 3_465 ?
N1 Fe1 N1 91.52(11) . 3_465 ?
N1 Fe1 N1 88.48(11) 8_456 3_465 ?
O1H Fe2 O2 95.75(8) . 10_556 ?
O1H Fe2 O2 95.75(8) . . ?
O2 Fe2 O2 92.48(17) 10_556 . ?
O1H Fe2 O1 95.82(7) . 3_575 ?
O2 Fe2 O1 168.42(11) 10_556 3_575 ?
O2 Fe2 O1 86.78(11) . 3_575 ?
O1H Fe2 O1 95.82(7) . 12_576 ?
O2 Fe2 O1 86.78(11) 10_556 12_576 ?
O2 Fe2 O1 168.42(11) . 12_576 ?
O1 Fe2 O1 91.62(16) 3_575 12_576 ?
O1H Fe2 O1W 179.42(18) . . ?
O2 Fe2 O1W 84.65(14) 10_556 . ?
O2 Fe2 O1W 84.65(14) . . ?
O1 Fe2 O1W 83.78(15) 3_575 . ?
O1 Fe2 O1W 83.78(15) 12_576 . ?
O1W Fe2B O2 109.7(3) . 10_556 ?
O1W Fe2B O2 109.7(3) . . ?
O2 Fe2B O2 89.1(3) 10_556 . ?
O1W Fe2B O1 105.1(3) . 3_575 ?
O2 Fe2B O1 145.1(3) 10_556 3_575 ?
O2 Fe2B O1 82.38(14) . 3_575 ?
O1W Fe2B O1 105.1(3) . 12_576 ?
O2 Fe2B O1 82.38(14) 10_556 12_576 ?
O2 Fe2B O1 145.1(3) . 12_576 ?
O1 Fe2B O1 85.5(2) 3_575 12_576 ?
C3 O1 Fe2 130.7(2) . 2_775 ?
C3 O1 Fe2B 152.4(3) . 2_775 ?
Fe2 O1 Fe2B 22.96(14) 2_775 2_775 ?
C3 O2 Fe2 131.0(2) . . ?
C3 O2 Fe2B 152.1(3) . . ?
Fe2 O2 Fe2B 23.52(15) . . ?
Fe2 O1H Fe2 120.000(1) 3_575 2_775 ?
Fe2 O1H Fe2 120.000(1) 3_575 . ?
Fe2 O1H Fe2 120.0 2_775 . ?
Fe2B O1W Fe2 2.3(3) . . ?
C1 N1 N2 106.2(3) . . ?
C1 N1 Fe1 132.4(2) . . ?
N2 N1 Fe1 121.1(2) . . ?
N3 N2 N1 110.2(3) . . ?
N2 N3 N4 106.7(3) . . ?
C1 N4 N3 108.3(3) . . ?
C1 N4 C2 130.7(3) . . ?
N3 N4 C2 120.9(3) . . ?
N1 C1 N4 108.6(3) . . ?
N4 C2 C3 112.9(3) . . ?
O1 C3 O2 127.4(3) . . ?
O1 C3 C2 118.5(3) . . ?
O2 C3 C2 114.0(3) . . ?
O12 Cl1 O12 114.0(2) . 3_565 ?
O12 Cl1 O12 114.0(2) . 2_665 ?
O12 Cl1 O12 114.0(2) 3_565 2_665 ?
O12 Cl1 O11 104.4(2) . . ?
O12 Cl1 O11 104.4(3) 3_565 . ?
O12 Cl1 O11 104.4(2) 2_665 . ?
O4W O4W O4W 60.000(3) 2_575 3_355 ?

loop_
_geom_bond_atom_site_label_1
_geom_bond_atom_site_label_2
_geom_bond_distance
_geom_bond_site_symmetry_2
_geom_bond_publ_flag
Fe1 N1 2.174(3) 2_675 ?
Fe1 N1 2.174(3) 9_666 ?
Fe1 N1 2.174(3) 7_576 ?
Fe1 N1 2.174(3) . ?
Fe1 N1 2.174(3) 8_456 ?
Fe1 N1 2.174(3) 3_465 ?
Fe2 O1H 1.8933(7) . ?
Fe2 O2 2.013(3) 10_556 ?
Fe2 O2 2.013(3) . ?
Fe2 O1 2.023(2) 3_575 ?
Fe2 O1 2.023(2) 12_576 ?
Fe2 O1W 2.064(4) . ?
Fe2B O1W 1.231(7) . ?
Fe2B O2 2.074(4) 10_556 ?
Fe2B O2 2.074(4) . ?
Fe2B O1 2.136(4) 3_575 ?
Fe2B O1 2.136(4) 12_576 ?
O1 C3 1.251(4) . ?
O1 Fe2 2.023(2) 2_775 ?
O1 Fe2B 2.136(4) 2_775 ?
O2 C3 1.253(4) . ?
O1H Fe2 1.8933(7) 3_575 ?
O1H Fe2 1.8933(7) 2_775 ?
N1 C1 1.310(4) . ?
N1 N2 1.345(4) . ?
N2 N3 1.295(5) . ?
N3 N4 1.334(4) . ?
N4 C1 1.329(4) . ?
N4 C2 1.457(4) . ?
C2 C3 1.508(4) . ?
Cl1 O12 1.387(4) . ?
Cl1 O12 1.387(4) 3_565 ?
Cl1 O12 1.387(4) 2_665 ?
Cl1 O11 1.442(8) . ?
O4W O4W 0.71(10) 2_575 ?
O4W O4W 0.71(10) 3_355 ?
